data_7125042
loop_
_publ_author_name
'Didukh, Natalia O.'
'Zatsikha, Yuriy V.'
'Rohde, Gregory T.'
'Blesener, Tanner S.'
'Yakubovskyi, Viktor P.'
'Kovtun, Yuriy P.'
'Nemykin, Victor N.'

_publ_section_title
;
 NIR absorbing diferrocene-containing meso-cyano-BODIPY with a UV-Vis-NIR
 spectrum remarkably close to that of magnesium
 tetracyanotetraferrocenyltetraazaporphyrin.
;
_journal_issue 77
_journal_name_full 'Chemical communications (Cambridge, England)'
_journal_page_first 11563
_journal_page_last 11566
_journal_paper_doi 10.1039/c6cc06344f
_journal_volume 52
_journal_year 2016
_chemical_formula_moiety 'C52 H42 B F2 Fe2 N3 O4'
_chemical_formula_sum 'C52 H42 B F2 Fe2 N3 O4'
_chemical_formula_weight 933.39
_space_group_crystal_system triclinic
_space_group_IT_number 2
_space_group_name_Hall '-P 1'
_space_group_name_H-M_alt 'P -1'
_atom_sites_solution_hydrogens geom
_audit_creation_method SHELXL-2014/7
_cell_angle_alpha 114.172(8)
_cell_angle_beta 93.299(7)
_cell_angle_gamma 97.933(7)
_cell_formula_units_Z 2
_cell_length_a 12.5670(5)
_cell_length_b 13.2195(5)
_cell_length_c 14.1831(10)
_cell_measurement_reflns_used 18791
_cell_measurement_temperature 123(2)
_cell_measurement_theta_max 27.5
_cell_measurement_theta_min 3.1
_cell_volume 2112.0(2)
_computing_cell_refinement
;
CrystalClear-SM Expert 2.0 r12 (Rigaku, 2011)
;
_computing_data_collection
;
CrystalClear-SM Expert 2.0 r12 (Rigaku, 2011)
;
_computing_data_reduction
;
CrystalClear-SM Expert 2.0 r12 (Rigaku, 2011)
;
_computing_structure_refinement 'SHELXL-2014/7 (Sheldrick, 2014)'
_computing_structure_solution SHELXS-86
_diffrn_ambient_temperature 123(2)
_diffrn_detector RX
_diffrn_detector_area_resol_mean 10.0000
_diffrn_measured_fraction_theta_full 0.994
_diffrn_measured_fraction_theta_max 0.986
_diffrn_measurement_device
;
Crystal Goniometer
;
_diffrn_measurement_device_type
;
Rigaku RAXIS conversion
;
_diffrn_measurement_method 'profile data from \w-scans'
_diffrn_measurement_specimen_support Loop
_diffrn_radiation_monochromator 'Graphite Monochromator'
_diffrn_radiation_type MoK\a
_diffrn_radiation_wavelength 0.71075
_diffrn_reflns_av_R_equivalents 0.0600
_diffrn_reflns_av_unetI/netI 0.0553
_diffrn_reflns_Laue_measured_fraction_full 0.994
_diffrn_reflns_Laue_measured_fraction_max 0.986
_diffrn_reflns_limit_h_max 16
_diffrn_reflns_limit_h_min -16
_diffrn_reflns_limit_k_max 16
_diffrn_reflns_limit_k_min -17
_diffrn_reflns_limit_l_max 18
_diffrn_reflns_limit_l_min -18
_diffrn_reflns_number 36650
_diffrn_reflns_point_group_measured_fraction_full 0.994
_diffrn_reflns_point_group_measured_fraction_max 0.986
_diffrn_reflns_theta_full 25.242
_diffrn_reflns_theta_max 27.461
_diffrn_reflns_theta_min 3.115
_diffrn_source 'Sealed Tube'
_exptl_absorpt_coefficient_mu 0.748
_exptl_absorpt_correction_T_max 1.000
_exptl_absorpt_correction_T_min 0.702
_exptl_absorpt_correction_type multi-scan
_exptl_absorpt_process_details
;
FS_PROCESS, CrystalClear-SM Expert 2.0 r12 (Rigaku, 2011)
;
_exptl_crystal_colour Red
_exptl_crystal_density_diffrn 1.468
_exptl_crystal_description Platelet
_exptl_crystal_F_000 964
_exptl_crystal_size_max 0.300
_exptl_crystal_size_mid 0.250
_exptl_crystal_size_min 0.050
_refine_diff_density_max 0.711
_refine_diff_density_min -0.761
_refine_diff_density_rms 0.107
_refine_ls_extinction_method none
_refine_ls_goodness_of_fit_ref 1.163
_refine_ls_hydrogen_treatment constr
_refine_ls_matrix_type full
_refine_ls_number_parameters 579
_refine_ls_number_reflns 9537
_refine_ls_number_restraints 0
_refine_ls_restrained_S_all 1.163
_refine_ls_R_factor_all 0.0857
_refine_ls_R_factor_gt 0.0491
_refine_ls_shift/su_max 0.000
_refine_ls_shift/su_mean 0.000
_refine_ls_structure_factor_coef Fsqd
_refine_ls_weighting_details 'w=1/[\s^2^(Fo^2^)+(0.0629P)^2^+1.8013P] where P=(Fo^2^+2Fc^2^)/3'
_refine_ls_weighting_scheme calc
_refine_ls_wR_factor_gt 0.1137
_refine_ls_wR_factor_ref 0.1608
_reflns_Friedel_coverage 0.000
_reflns_number_gt 6269
_reflns_number_total 9537
_reflns_threshold_expression 'I > 2\s(I)'
_cod_data_source_file c6cc06344f2.cif
_cod_data_source_block 02172016-1
_cod_depositor_comments
;
The following automatic conversions were performed:

data item '_exptl_absorpt_correction_type' value 'Multi-scan' was
changed to 'multi-scan' in accordance with the
/home/saulius/struct/COD-crude-data/automatic-downloads/DataCite-retrospective/RSC/depositions/lib/dictionaries/cif_core.dic
dictionary named 'cif_core.dic' version 2.4.2 last updated on
2011-04-26.

Automatic conversion script
Id: cif_fix_values 6909 2019-04-08 15:41:33Z antanas 
;
_cod_database_code 7125042
_shelx_shelxl_version_number 2014/7
_shelx_space_group_comment
;
The symmetry employed for this shelxl refinement is uniquely defined
by the following loop, which should always be used as a source of
symmetry information in preference to the above space-group names.
They are only intended as comments.
;
_shelx_estimated_absorpt_t_min 0.807
_shelx_estimated_absorpt_t_max 0.964

loop_
_space_group_symop_operation_xyz
'x, y, z'
'-x, -y, -z'

loop_
_atom_site_label
_atom_site_type_symbol
_atom_site_fract_x
_atom_site_fract_y
_atom_site_fract_z
_atom_site_U_iso_or_equiv
_atom_site_adp_type
_atom_site_occupancy
_atom_site_site_symmetry_order
_atom_site_calc_flag
_atom_site_refinement_flags_posn
_atom_site_refinement_flags_adp
Fe1 Fe 0.11313(4) 0.32436(4) -0.11114(4) 0.02899(14) Uani 1 1 d . .
Fe2 Fe 0.19415(4) 0.92462(4) 0.52952(4) 0.03203(15) Uani 1 1 d . .
F1 F 0.53750(16) 0.70271(16) 0.25491(15) 0.0348(5) Uani 1 1 d . .
F2 F 0.38362(15) 0.62493(17) 0.29343(16) 0.0365(5) Uani 1 1 d . .
O1 O 0.4144(2) 0.1882(2) -0.0698(2) 0.0393(6) Uani 1 1 d . .
O2 O 0.59027(19) 0.2428(2) -0.07613(18) 0.0350(6) Uani 1 1 d . .
O3 O 0.5621(2) 0.8497(3) 0.7393(2) 0.0660(10) Uani 1 1 d . .
O4 O 0.7364(2) 0.8381(2) 0.72000(19) 0.0411(6) Uani 1 1 d . .
N1 N 0.5137(2) 0.5050(2) 0.2168(2) 0.0271(6) Uani 1 1 d . .
N2 N 0.5512(2) 0.6526(2) 0.4008(2) 0.0285(6) Uani 1 1 d . .
N3 N 0.7684(4) 0.3744(3) 0.3851(3) 0.0639(12) Uani 1 1 d . .
C1 C 0.4688(3) 0.4429(3) 0.1161(3) 0.0277(7) Uani 1 1 d . .
C2 C 0.5209(3) 0.3467(3) 0.0736(3) 0.0284(7) Uani 1 1 d . .
C3 C 0.5971(3) 0.3512(3) 0.1498(3) 0.0284(7) Uani 1 1 d . .
C4 C 0.5910(3) 0.4506(3) 0.2407(3) 0.0269(7) Uani 1 1 d . .
C5 C 0.6447(3) 0.4938(3) 0.3416(3) 0.0295(7) Uani 1 1 d . .
C6 C 0.6264(3) 0.5940(3) 0.4205(3) 0.0290(7) Uani 1 1 d . .
C7 C 0.6681(3) 0.6478(3) 0.5275(3) 0.0314(8) Uani 1 1 d . .
C8 C 0.6119(3) 0.7368(3) 0.5729(3) 0.0320(8) Uani 1 1 d . .
C9 C 0.5394(3) 0.7388(3) 0.4928(3) 0.0312(8) Uani 1 1 d . .
C10 C 0.7147(3) 0.4282(3) 0.3661(3) 0.0390(9) Uani 1 1 d . .
C11 C 0.6668(3) 0.2655(3) 0.1379(3) 0.0285(7) Uani 1 1 d . .
C12 C 0.6196(3) 0.1563(3) 0.1157(3) 0.0376(9) Uani 1 1 d . .
H12 H 0.5430 0.1367 0.1086 0.045 Uiso 1 1 calc R U
C13 C 0.6833(3) 0.0749(3) 0.1036(3) 0.0442(10) Uani 1 1 d . .
H13 H 0.6503 -0.0001 0.0883 0.053 Uiso 1 1 calc R U
C14 C 0.7943(3) 0.1033(3) 0.1139(3) 0.0412(9) Uani 1 1 d . .
H14 H 0.8382 0.0482 0.1070 0.049 Uiso 1 1 calc R U
C15 C 0.8415(3) 0.2112(3) 0.1341(3) 0.0407(9) Uani 1 1 d . .
H15 H 0.9180 0.2301 0.1396 0.049 Uiso 1 1 calc R U
C16 C 0.7787(3) 0.2927(3) 0.1464(3) 0.0358(8) Uani 1 1 d . .
H16 H 0.8121 0.3673 0.1607 0.043 Uiso 1 1 calc R U
C17 C 0.4995(3) 0.2519(3) -0.0321(3) 0.0332(8) Uani 1 1 d . .
C18 C 0.5887(3) 0.1403(3) -0.1699(3) 0.0416(9) Uani 1 1 d . .
H18A H 0.5443 0.1410 -0.2295 0.050 Uiso 1 1 calc R U
H18B H 0.5589 0.0730 -0.1592 0.050 Uiso 1 1 calc R U
C19 C 0.7049(4) 0.1407(4) -0.1886(4) 0.0616(13) Uani 1 1 d . .
H19A H 0.7114 0.0691 -0.2458 0.092 Uiso 1 1 calc R U
H19B H 0.7490 0.1502 -0.1253 0.092 Uiso 1 1 calc R U
H19C H 0.7303 0.2029 -0.2070 0.092 Uiso 1 1 calc R U
C20 C 0.3832(3) 0.4742(3) 0.0679(3) 0.0296(7) Uani 1 1 d . .
H20 H 0.3502 0.5347 0.1107 0.035 Uiso 1 1 calc R U
C21 C 0.3473(3) 0.4223(3) -0.0346(3) 0.0266(7) Uani 1 1 d . .
H21 H 0.3884 0.3706 -0.0780 0.032 Uiso 1 1 calc R U
C22 C 0.2514(3) 0.4388(3) -0.0842(3) 0.0280(7) Uani 1 1 d . .
C23 C 0.2150(3) 0.3807(3) -0.1938(3) 0.0301(7) Uani 1 1 d . .
H23 H 0.2549 0.3365 -0.2454 0.036 Uiso 1 1 calc R U
C24 C 0.1101(3) 0.4003(3) -0.2117(3) 0.0328(8) Uani 1 1 d . .
H24 H 0.0671 0.3719 -0.2775 0.039 Uiso 1 1 calc R U
C25 C 0.0796(3) 0.4699(3) -0.1144(3) 0.0338(8) Uani 1 1 d . .
H25 H 0.0126 0.4959 -0.1038 0.041 Uiso 1 1 calc R U
C26 C 0.1662(3) 0.4940(3) -0.0356(3) 0.0307(7) Uani 1 1 d . .
H26 H 0.1675 0.5389 0.0368 0.037 Uiso 1 1 calc R U
C27 C 0.1515(3) 0.2066(3) -0.0614(3) 0.0427(9) Uani 1 1 d . .
H27 H 0.2221 0.2026 -0.0370 0.051 Uiso 1 1 calc R U
C28 C 0.1020(3) 0.1521(3) -0.1655(3) 0.0390(9) Uani 1 1 d . .
H28 H 0.1330 0.1047 -0.2235 0.047 Uiso 1 1 calc R U
C29 C -0.0029(3) 0.1807(3) -0.1682(3) 0.0391(9) Uani 1 1 d . .
H29 H -0.0543 0.1558 -0.2284 0.047 Uiso 1 1 calc R U
C30 C -0.0173(3) 0.2523(3) -0.0664(3) 0.0375(9) Uani 1 1 d . .
H30 H -0.0800 0.2843 -0.0457 0.045 Uiso 1 1 calc R U
C31 C 0.0784(3) 0.2684(3) 0.0005(3) 0.0408(9) Uani 1 1 d . .
H31 H 0.0909 0.3127 0.0736 0.049 Uiso 1 1 calc R U
C32 C 0.7548(3) 0.6168(3) 0.5800(3) 0.0321(8) Uani 1 1 d . .
C33 C 0.7318(3) 0.5712(3) 0.6502(3) 0.0383(9) Uani 1 1 d . .
H33 H 0.6597 0.5601 0.6655 0.046 Uiso 1 1 calc R U
C34 C 0.8137(3) 0.5416(4) 0.6984(3) 0.0465(10) Uani 1 1 d . .
H34 H 0.7973 0.5095 0.7459 0.056 Uiso 1 1 calc R U
C35 C 0.9189(3) 0.5586(3) 0.6774(3) 0.0444(10) Uani 1 1 d . .
H35 H 0.9750 0.5388 0.7107 0.053 Uiso 1 1 calc R U
C36 C 0.9421(3) 0.6042(3) 0.6082(3) 0.0411(9) Uani 1 1 d . .
H36 H 1.0146 0.6163 0.5939 0.049 Uiso 1 1 calc R U
C37 C 0.8608(3) 0.6328(3) 0.5591(3) 0.0374(8) Uani 1 1 d . .
H37 H 0.8776 0.6636 0.5108 0.045 Uiso 1 1 calc R U
C38 C 0.6307(3) 0.8141(3) 0.6848(3) 0.0408(9) Uani 1 1 d . .
C39 C 0.7645(4) 0.8854(4) 0.8324(3) 0.0539(12) Uani 1 1 d . .
H39A H 0.7327 0.8322 0.8603 0.065 Uiso 1 1 calc R U
H39B H 0.7375 0.9571 0.8665 0.065 Uiso 1 1 calc R U
C40 C 0.8862(3) 0.9051(4) 0.8510(3) 0.0512(11) Uani 1 1 d . .
H40A H 0.9098 0.9336 0.9258 0.077 Uiso 1 1 calc R U
H40B H 0.9163 0.9606 0.8259 0.077 Uiso 1 1 calc R U
H40C H 0.9117 0.8342 0.8136 0.077 Uiso 1 1 calc R U
C41 C 0.4703(3) 0.8174(3) 0.4919(3) 0.0336(8) Uani 1 1 d . .
H41 H 0.4540 0.8203 0.4269 0.040 Uiso 1 1 calc R U
C42 C 0.4266(3) 0.8868(3) 0.5724(3) 0.0349(8) Uani 1 1 d . .
H42 H 0.4402 0.8854 0.6384 0.042 Uiso 1 1 calc R U
C43 C 0.3595(3) 0.9639(3) 0.5628(3) 0.0343(8) Uani 1 1 d . .
C44 C 0.3093(3) 1.0395(3) 0.6451(3) 0.0380(9) Uani 1 1 d . .
H44 H 0.3166 1.0503 0.7158 0.046 Uiso 1 1 calc R U
C45 C 0.2463(3) 1.0955(3) 0.6013(3) 0.0415(9) Uani 1 1 d . .
H45 H 0.2053 1.1511 0.6386 0.050 Uiso 1 1 calc R U
C46 C 0.2548(3) 1.0553(3) 0.4940(3) 0.0435(10) Uani 1 1 d . .
H46 H 0.2205 1.0779 0.4463 0.052 Uiso 1 1 calc R U
C47 C 0.3245(3) 0.9743(3) 0.4705(3) 0.0392(9) Uani 1 1 d . .
H47 H 0.3445 0.9335 0.4035 0.047 Uiso 1 1 calc R U
C48 C 0.1528(3) 0.7557(3) 0.4905(3) 0.0431(9) Uani 1 1 d . .
H48 H 0.2011 0.7042 0.4819 0.052 Uiso 1 1 calc R U
C49 C 0.1136(3) 0.8201(4) 0.5855(4) 0.0476(10) Uani 1 1 d . .
H49 H 0.1321 0.8199 0.6513 0.057 Uiso 1 1 calc R U
C50 C 0.0427(3) 0.8838(3) 0.5643(3) 0.0445(10) Uani 1 1 d . .
H50 H 0.0041 0.9337 0.6131 0.053 Uiso 1 1 calc R U
C51 C 0.0391(3) 0.8601(3) 0.4565(3) 0.0458(10) Uani 1 1 d . .
H51 H -0.0023 0.8914 0.4206 0.055 Uiso 1 1 calc R U
C52 C 0.1083(3) 0.7812(3) 0.4125(3) 0.0428(9) Uani 1 1 d . .
H52 H 0.1220 0.7509 0.3419 0.051 Uiso 1 1 calc R U
B1 B 0.4927(3) 0.6250(3) 0.2906(3) 0.0268(8) Uani 1 1 d . .

loop_
_atom_site_aniso_label
_atom_site_aniso_U_11
_atom_site_aniso_U_22
_atom_site_aniso_U_33
_atom_site_aniso_U_23
_atom_site_aniso_U_13
_atom_site_aniso_U_12
Fe1 0.0282(3) 0.0270(3) 0.0288(3) 0.0095(2) -0.0010(2) 0.0045(2)
Fe2 0.0294(3) 0.0281(3) 0.0327(3) 0.0075(2) -0.0024(2) 0.0065(2)
F1 0.0443(12) 0.0256(10) 0.0317(11) 0.0101(9) 0.0000(9) 0.0053(9)
F2 0.0267(10) 0.0398(11) 0.0338(12) 0.0055(9) -0.0027(8) 0.0115(9)
O1 0.0369(14) 0.0273(13) 0.0401(15) 0.0029(11) -0.0066(11) 0.0034(11)
O2 0.0334(13) 0.0335(13) 0.0276(13) 0.0021(11) -0.0005(10) 0.0086(10)
O3 0.0535(18) 0.104(3) 0.0323(17) 0.0115(17) 0.0075(14) 0.0417(19)
O4 0.0414(15) 0.0436(15) 0.0271(14) 0.0032(12) -0.0055(11) 0.0137(12)
N1 0.0266(14) 0.0276(14) 0.0232(15) 0.0070(12) -0.0024(11) 0.0066(11)
N2 0.0290(15) 0.0278(14) 0.0244(15) 0.0069(12) -0.0025(11) 0.0072(12)
N3 0.088(3) 0.055(2) 0.043(2) 0.0095(18) -0.012(2) 0.040(2)
C1 0.0240(16) 0.0256(16) 0.0300(18) 0.0088(14) 0.0004(13) 0.0034(13)
C2 0.0302(17) 0.0226(16) 0.0267(18) 0.0058(14) -0.0014(14) 0.0034(13)
C3 0.0277(17) 0.0246(16) 0.0321(19) 0.0117(14) -0.0004(14) 0.0045(13)
C4 0.0243(16) 0.0265(16) 0.0304(18) 0.0114(14) -0.0016(13) 0.0096(13)
C5 0.0309(18) 0.0262(17) 0.0306(19) 0.0122(14) -0.0014(14) 0.0037(14)
C6 0.0299(17) 0.0292(17) 0.0290(19) 0.0130(15) 0.0008(14) 0.0080(14)
C7 0.0296(17) 0.0358(19) 0.0286(19) 0.0135(15) 0.0007(14) 0.0067(15)
C8 0.0330(18) 0.0359(19) 0.0229(18) 0.0080(15) 0.0004(14) 0.0079(15)
C9 0.0296(18) 0.0331(18) 0.0264(18) 0.0076(15) 0.0015(14) 0.0084(14)
C10 0.048(2) 0.0333(19) 0.029(2) 0.0055(16) -0.0091(16) 0.0163(17)
C11 0.0303(17) 0.0272(17) 0.0253(18) 0.0083(14) -0.0004(13) 0.0072(14)
C12 0.035(2) 0.0293(18) 0.046(2) 0.0132(17) 0.0050(17) 0.0066(15)
C13 0.053(2) 0.0227(18) 0.055(3) 0.0144(18) 0.004(2) 0.0076(17)
C14 0.051(2) 0.034(2) 0.043(2) 0.0162(18) 0.0074(18) 0.0214(18)
C15 0.034(2) 0.048(2) 0.047(2) 0.0244(19) 0.0079(17) 0.0172(17)
C16 0.0322(19) 0.0312(18) 0.044(2) 0.0173(17) 0.0015(16) 0.0040(15)
C17 0.0348(19) 0.0253(17) 0.036(2) 0.0093(15) -0.0040(16) 0.0088(15)
C18 0.041(2) 0.039(2) 0.032(2) 0.0005(17) 0.0023(16) 0.0128(17)
C19 0.051(3) 0.071(3) 0.046(3) 0.005(2) 0.009(2) 0.017(2)
C20 0.0257(16) 0.0280(17) 0.0318(19) 0.0086(15) 0.0009(14) 0.0084(14)
C21 0.0247(16) 0.0237(16) 0.0281(18) 0.0089(14) -0.0030(13) 0.0032(13)
C22 0.0289(17) 0.0247(16) 0.0254(18) 0.0058(14) 0.0000(13) 0.0054(13)
C23 0.0345(18) 0.0280(17) 0.0250(18) 0.0091(14) 0.0017(14) 0.0044(14)
C24 0.0302(18) 0.0289(18) 0.036(2) 0.0146(16) -0.0102(15) -0.0023(14)
C25 0.0292(18) 0.0296(18) 0.042(2) 0.0162(16) -0.0037(15) 0.0030(14)
C26 0.0316(18) 0.0233(16) 0.0311(19) 0.0053(14) -0.0001(14) 0.0068(14)
C27 0.043(2) 0.041(2) 0.054(3) 0.028(2) 0.0062(19) 0.0082(18)
C28 0.045(2) 0.0269(18) 0.046(2) 0.0139(17) 0.0147(18) 0.0096(16)
C29 0.035(2) 0.035(2) 0.044(2) 0.0168(18) -0.0054(16) -0.0028(16)
C30 0.0307(19) 0.037(2) 0.042(2) 0.0120(17) 0.0117(16) 0.0094(16)
C31 0.048(2) 0.039(2) 0.035(2) 0.0178(17) 0.0013(17) -0.0025(17)
C32 0.0366(19) 0.0284(17) 0.0278(19) 0.0078(15) -0.0021(14) 0.0102(15)
C33 0.0339(19) 0.043(2) 0.038(2) 0.0182(18) 0.0022(16) 0.0076(16)
C34 0.048(2) 0.050(2) 0.046(3) 0.028(2) -0.0089(19) 0.0039(19)
C35 0.038(2) 0.044(2) 0.049(3) 0.0191(19) -0.0140(18) 0.0109(17)
C36 0.0311(19) 0.042(2) 0.045(2) 0.0124(18) -0.0009(16) 0.0102(16)
C37 0.0329(19) 0.046(2) 0.034(2) 0.0167(17) 0.0013(15) 0.0111(16)
C38 0.043(2) 0.049(2) 0.030(2) 0.0128(18) 0.0019(17) 0.0196(18)
C39 0.069(3) 0.054(3) 0.026(2) 0.0034(19) -0.0104(19) 0.022(2)
C40 0.049(2) 0.054(3) 0.046(3) 0.020(2) -0.015(2) 0.007(2)
C41 0.0293(18) 0.0363(19) 0.030(2) 0.0081(16) 0.0004(14) 0.0108(15)
C42 0.0258(17) 0.043(2) 0.031(2) 0.0098(16) -0.0031(14) 0.0115(15)
C43 0.0285(18) 0.0311(18) 0.034(2) 0.0061(16) -0.0004(15) 0.0036(14)
C44 0.0299(18) 0.036(2) 0.031(2) -0.0012(16) -0.0020(15) 0.0043(15)
C45 0.035(2) 0.0227(17) 0.052(3) 0.0014(17) -0.0007(17) 0.0058(15)
C46 0.036(2) 0.038(2) 0.058(3) 0.020(2) 0.0048(18) 0.0112(17)
C47 0.037(2) 0.037(2) 0.044(2) 0.0152(18) 0.0075(17) 0.0121(16)
C48 0.043(2) 0.0263(18) 0.053(3) 0.0108(18) -0.0002(18) 0.0041(16)
C49 0.046(2) 0.050(2) 0.050(3) 0.027(2) -0.0049(19) 0.0032(19)
C50 0.039(2) 0.035(2) 0.053(3) 0.0138(19) 0.0048(18) 0.0020(17)
C51 0.035(2) 0.042(2) 0.054(3) 0.018(2) -0.0109(18) 0.0009(17)
C52 0.042(2) 0.032(2) 0.041(2) 0.0067(17) -0.0064(17) 0.0011(17)
B1 0.0230(18) 0.0288(19) 0.026(2) 0.0074(16) 0.0010(14) 0.0087(15)

loop_
_atom_type_symbol
_atom_type_description
_atom_type_scat_dispersion_real
_atom_type_scat_dispersion_imag
_atom_type_scat_source
C C 0.0033 0.0016 'International Tables Vol C Tables 4.2.6.8 and 6.1.1.4'
H H 0.0000 0.0000 'International Tables Vol C Tables 4.2.6.8 and 6.1.1.4'
B B 0.0013 0.0007 'International Tables Vol C Tables 4.2.6.8 and 6.1.1.4'
F F 0.0171 0.0103 'International Tables Vol C Tables 4.2.6.8 and 6.1.1.4'
Fe Fe 0.3463 0.8444 'International Tables Vol C Tables 4.2.6.8 and 6.1.1.4'
N N 0.0061 0.0033 'International Tables Vol C Tables 4.2.6.8 and 6.1.1.4'
O O 0.0106 0.0060 'International Tables Vol C Tables 4.2.6.8 and 6.1.1.4'

loop_
_geom_angle_atom_site_label_1
_geom_angle_atom_site_label_2
_geom_angle_atom_site_label_3
_geom_angle
C26 Fe1 C25 40.62(14)
C26 Fe1 C22 40.95(13)
C25 Fe1 C22 68.52(13)
C26 Fe1 C30 119.33(14)
C25 Fe1 C30 108.11(15)
C22 Fe1 C30 153.70(15)
C26 Fe1 C23 68.66(14)
C25 Fe1 C23 68.06(14)
C22 Fe1 C23 41.06(13)
C30 Fe1 C23 163.95(15)
C26 Fe1 C31 106.89(15)
C25 Fe1 C31 126.06(16)
C22 Fe1 C31 118.82(15)
C30 Fe1 C31 40.67(15)
C23 Fe1 C31 154.17(15)
C26 Fe1 C27 125.61(16)
C25 Fe1 C27 163.04(16)
C22 Fe1 C27 107.30(15)
C30 Fe1 C27 67.90(15)
C23 Fe1 C27 120.35(15)
C31 Fe1 C27 40.27(16)
C26 Fe1 C24 68.40(14)
C25 Fe1 C24 40.56(14)
C22 Fe1 C24 68.43(13)
C30 Fe1 C24 126.99(15)
C23 Fe1 C24 40.12(13)
C31 Fe1 C24 163.92(15)
C27 Fe1 C24 154.85(16)
C26 Fe1 C29 154.17(14)
C25 Fe1 C29 120.72(14)
C22 Fe1 C29 164.22(14)
C30 Fe1 C29 40.04(15)
C23 Fe1 C29 127.29(15)
C31 Fe1 C29 67.74(16)
C27 Fe1 C29 67.63(16)
C24 Fe1 C29 109.37(15)
C26 Fe1 C28 163.08(15)
C25 Fe1 C28 155.45(16)
C22 Fe1 C28 126.24(14)
C30 Fe1 C28 67.73(15)
C23 Fe1 C28 108.86(14)
C31 Fe1 C28 67.61(16)
C27 Fe1 C28 40.02(16)
C24 Fe1 C28 121.25(15)
C29 Fe1 C28 40.42(15)
C47 Fe2 C52 106.77(17)
C47 Fe2 C49 151.27(16)
C52 Fe2 C49 68.13(18)
C47 Fe2 C44 68.56(16)
C52 Fe2 C44 164.26(15)
C49 Fe2 C44 108.29(17)
C47 Fe2 C51 127.46(17)
C52 Fe2 C51 40.66(16)
C49 Fe2 C51 68.10(17)
C44 Fe2 C51 153.82(16)
C47 Fe2 C48 117.06(16)
C52 Fe2 C48 39.76(16)
C49 Fe2 C48 40.83(17)
C44 Fe2 C48 127.68(17)
C51 Fe2 C48 67.60(16)
C47 Fe2 C43 40.83(15)
C52 Fe2 C43 125.71(15)
C49 Fe2 C43 117.69(16)
C44 Fe2 C43 41.09(14)
C51 Fe2 C43 164.34(16)
C48 Fe2 C43 106.52(15)
C47 Fe2 C50 166.41(17)
C52 Fe2 C50 68.35(17)
C49 Fe2 C50 40.21(16)
C44 Fe2 C50 119.55(16)
C51 Fe2 C50 40.76(17)
C48 Fe2 C50 67.90(16)
C43 Fe2 C50 152.31(17)
C47 Fe2 C45 67.79(16)
C52 Fe2 C45 152.80(17)
C49 Fe2 C45 129.58(18)
C44 Fe2 C45 40.92(15)
C51 Fe2 C45 120.17(16)
C48 Fe2 C45 166.98(17)
C43 Fe2 C45 68.67(14)
C50 Fe2 C45 110.36(16)
C47 Fe2 C46 40.75(15)
C52 Fe2 C46 118.22(18)
C49 Fe2 C46 166.97(17)
C44 Fe2 C46 68.75(17)
C51 Fe2 C46 108.60(17)
C48 Fe2 C46 150.95(17)
C43 Fe2 C46 69.02(15)
C50 Fe2 C46 129.21(16)
C45 Fe2 C46 40.12(16)
C17 O2 C18 116.3(3)
C38 O4 C39 116.5(3)
C1 N1 C4 108.6(3)
C1 N1 B1 126.2(3)
C4 N1 B1 124.8(3)
C9 N2 C6 108.7(3)
C9 N2 B1 126.5(3)
C6 N2 B1 124.8(3)
N1 C1 C2 107.9(3)
N1 C1 C20 122.7(3)
C2 C1 C20 129.5(3)
C3 C2 C1 108.7(3)
C3 C2 C17 122.2(3)
C1 C2 C17 129.1(3)
C2 C3 C4 106.1(3)
C2 C3 C11 125.6(3)
C4 C3 C11 128.3(3)
N1 C4 C5 120.0(3)
N1 C4 C3 108.8(3)
C5 C4 C3 131.2(3)
C4 C5 C6 122.1(3)
C4 C5 C10 118.2(3)
C6 C5 C10 119.5(3)
N2 C6 C5 120.4(3)
N2 C6 C7 109.0(3)
C5 C6 C7 130.4(3)
C8 C7 C6 106.2(3)
C8 C7 C32 127.1(3)
C6 C7 C32 126.7(3)
C7 C8 C9 108.1(3)
C7 C8 C38 123.5(3)
C9 C8 C38 128.4(3)
N2 C9 C8 107.8(3)
N2 C9 C41 119.4(3)
C8 C9 C41 132.5(3)
N3 C10 C5 178.6(5)
C12 C11 C16 119.2(3)
C12 C11 C3 119.6(3)
C16 C11 C3 121.2(3)
C11 C12 C13 120.5(3)
C11 C12 H12 119.8
C13 C12 H12 119.8
C14 C13 C12 119.8(3)
C14 C13 H13 120.1
C12 C13 H13 120.1
C15 C14 C13 119.9(3)
C15 C14 H14 120.1
C13 C14 H14 120.1
C14 C15 C16 120.6(4)
C14 C15 H15 119.7
C16 C15 H15 119.7
C15 C16 C11 120.0(3)
C15 C16 H16 120.0
C11 C16 H16 120.0
O1 C17 O2 124.8(3)
O1 C17 C2 125.3(3)
O2 C17 C2 109.7(3)
O2 C18 C19 104.8(3)
O2 C18 H18A 110.8
C19 C18 H18A 110.8
O2 C18 H18B 110.8
C19 C18 H18B 110.8
H18A C18 H18B 108.9
C18 C19 H19A 109.5
C18 C19 H19B 109.5
H19A C19 H19B 109.5
C18 C19 H19C 109.5
H19A C19 H19C 109.5
H19B C19 H19C 109.5
C21 C20 C1 123.4(3)
C21 C20 H20 118.3
C1 C20 H20 118.3
C20 C21 C22 125.4(3)
C20 C21 H21 117.3
C22 C21 H21 117.3
C26 C22 C23 107.2(3)
C26 C22 C21 127.9(3)
C23 C22 C21 123.8(3)
C26 C22 Fe1 69.32(19)
C23 C22 Fe1 69.58(19)
C21 C22 Fe1 116.8(2)
C24 C23 C22 108.4(3)
C24 C23 Fe1 70.2(2)
C22 C23 Fe1 69.36(19)
C24 C23 H23 125.8
C22 C23 H23 125.8
Fe1 C23 H23 126.2
C23 C24 C25 108.1(3)
C23 C24 Fe1 69.7(2)
C25 C24 Fe1 69.3(2)
C23 C24 H24 125.9
C25 C24 H24 125.9
Fe1 C24 H24 126.7
C26 C25 C24 108.4(3)
C26 C25 Fe1 69.54(19)
C24 C25 Fe1 70.2(2)
C26 C25 H25 125.8
C24 C25 H25 125.8
Fe1 C25 H25 126.1
C25 C26 C22 107.9(3)
C25 C26 Fe1 69.84(19)
C22 C26 Fe1 69.73(19)
C25 C26 H26 126.0
C22 C26 H26 126.0
Fe1 C26 H26 126.0
C28 C27 C31 108.4(3)
C28 C27 Fe1 70.4(2)
C31 C27 Fe1 69.6(2)
C28 C27 H27 125.8
C31 C27 H27 125.8
Fe1 C27 H27 125.8
C27 C28 C29 107.7(3)
C27 C28 Fe1 69.6(2)
C29 C28 Fe1 69.5(2)
C27 C28 H28 126.2
C29 C28 H28 126.2
Fe1 C28 H28 126.3
C30 C29 C28 108.1(3)
C30 C29 Fe1 69.5(2)
C28 C29 Fe1 70.1(2)
C30 C29 H29 125.9
C28 C29 H29 125.9
Fe1 C29 H29 126.0
C29 C30 C31 108.0(3)
C29 C30 Fe1 70.4(2)
C31 C30 Fe1 69.8(2)
C29 C30 H30 126.0
C31 C30 H30 126.0
Fe1 C30 H30 125.4
C27 C31 C30 107.7(3)
C27 C31 Fe1 70.1(2)
C30 C31 Fe1 69.6(2)
C27 C31 H31 126.1
C30 C31 H31 126.1
Fe1 C31 H31 125.8
C33 C32 C37 118.9(3)
C33 C32 C7 120.8(3)
C37 C32 C7 120.3(3)
C32 C33 C34 120.3(4)
C32 C33 H33 119.9
C34 C33 H33 119.9
C35 C34 C33 120.2(4)
C35 C34 H34 119.9
C33 C34 H34 119.9
C36 C35 C34 119.7(3)
C36 C35 H35 120.2
C34 C35 H35 120.2
C35 C36 C37 120.4(4)
C35 C36 H36 119.8
C37 C36 H36 119.8
C36 C37 C32 120.5(4)
C36 C37 H37 119.8
C32 C37 H37 119.8
O3 C38 O4 123.5(4)
O3 C38 C8 126.1(4)
O4 C38 C8 110.4(3)
O4 C39 C40 105.9(3)
O4 C39 H39A 110.6
C40 C39 H39A 110.6
O4 C39 H39B 110.6
C40 C39 H39B 110.6
H39A C39 H39B 108.7
C39 C40 H40A 109.5
C39 C40 H40B 109.5
H40A C40 H40B 109.5
C39 C40 H40C 109.5
H40A C40 H40C 109.5
H40B C40 H40C 109.5
C42 C41 C9 127.4(4)
C42 C41 H41 116.3
C9 C41 H41 116.3
C41 C42 C43 122.7(4)
C41 C42 H42 118.6
C43 C42 H42 118.6
C47 C43 C44 106.7(3)
C47 C43 C42 127.4(3)
C44 C43 C42 125.7(3)
C47 C43 Fe2 68.9(2)
C44 C43 Fe2 69.2(2)
C42 C43 Fe2 123.7(3)
C45 C44 C43 107.5(3)
C45 C44 Fe2 69.8(2)
C43 C44 Fe2 69.7(2)
C45 C44 H44 126.2
C43 C44 H44 126.2
Fe2 C44 H44 125.8
C46 C45 C44 109.1(3)
C46 C45 Fe2 70.0(2)
C44 C45 Fe2 69.2(2)
C46 C45 H45 125.5
C44 C45 H45 125.5
Fe2 C45 H45 126.9
C45 C46 C47 107.1(4)
C45 C46 Fe2 69.9(2)
C47 C46 Fe2 68.8(2)
C45 C46 H46 126.4
C47 C46 H46 126.4
Fe2 C46 H46 126.4
C46 C47 C43 109.5(4)
C46 C47 Fe2 70.4(2)
C43 C47 Fe2 70.3(2)
C46 C47 H47 125.2
C43 C47 H47 125.2
Fe2 C47 H47 125.7
C52 C48 C49 108.5(4)
C52 C48 Fe2 69.8(2)
C49 C48 Fe2 69.4(2)
C52 C48 H48 125.7
C49 C48 H48 125.7
Fe2 C48 H48 126.6
C50 C49 C48 107.7(4)
C50 C49 Fe2 70.2(2)
C48 C49 Fe2 69.8(2)
C50 C49 H49 126.1
C48 C49 H49 126.1
Fe2 C49 H49 125.5
C49 C50 C51 107.8(4)
C49 C50 Fe2 69.6(2)
C51 C50 Fe2 69.5(2)
C49 C50 H50 126.1
C51 C50 H50 126.1
Fe2 C50 H50 126.4
C52 C51 C50 107.7(4)
C52 C51 Fe2 69.5(2)
C50 C51 Fe2 69.8(2)
C52 C51 H51 126.2
C50 C51 H51 126.2
Fe2 C51 H51 126.2
C48 C52 C51 108.2(4)
C48 C52 Fe2 70.4(2)
C51 C52 Fe2 69.8(2)
C48 C52 H52 125.9
C51 C52 H52 125.9
Fe2 C52 H52 125.5
F2 B1 F1 110.1(3)
F2 B1 N2 110.8(3)
F1 B1 N2 110.1(3)
F2 B1 N1 110.6(3)
F1 B1 N1 109.0(3)
N2 B1 N1 106.1(3)

loop_
_geom_bond_atom_site_label_1
_geom_bond_atom_site_label_2
_geom_bond_distance
Fe1 C26 2.039(3)
Fe1 C25 2.043(3)
Fe1 C22 2.045(3)
Fe1 C30 2.045(4)
Fe1 C23 2.047(3)
Fe1 C31 2.048(4)
Fe1 C27 2.055(4)
Fe1 C24 2.055(4)
Fe1 C29 2.056(4)
Fe1 C28 2.065(4)
Fe2 C47 2.031(4)
Fe2 C52 2.041(4)
Fe2 C49 2.042(4)
Fe2 C44 2.042(4)
Fe2 C51 2.046(4)
Fe2 C48 2.048(4)
Fe2 C43 2.049(3)
Fe2 C50 2.049(4)
Fe2 C45 2.050(4)
Fe2 C46 2.052(4)
F1 B1 1.389(4)
F2 B1 1.374(4)
O1 C17 1.206(4)
O2 C17 1.328(4)
O2 C18 1.455(4)
O3 C38 1.206(4)
O4 C38 1.338(5)
O4 C39 1.454(5)
N1 C1 1.361(4)
N1 C4 1.390(4)
N1 B1 1.571(4)
N2 C9 1.369(4)
N2 C6 1.385(4)
N2 B1 1.563(5)
N3 C10 1.142(5)
C1 C2 1.434(4)
C1 C20 1.437(5)
C2 C3 1.379(5)
C2 C17 1.488(5)
C3 C4 1.430(5)
C3 C11 1.487(4)
C4 C5 1.393(5)
C5 C6 1.400(5)
C5 C10 1.438(5)
C6 C7 1.416(5)
C7 C8 1.399(5)
C7 C32 1.480(5)
C8 C9 1.426(5)
C8 C38 1.477(5)
C9 C41 1.447(5)
C11 C12 1.381(5)
C11 C16 1.388(5)
C12 C13 1.389(5)
C12 H12 0.9500
C13 C14 1.377(6)
C13 H13 0.9500
C14 C15 1.372(5)
C14 H14 0.9500
C15 C16 1.382(5)
C15 H15 0.9500
C16 H16 0.9500
C18 C19 1.499(6)
C18 H18A 0.9900
C18 H18B 0.9900
C19 H19A 0.9800
C19 H19B 0.9800
C19 H19C 0.9800
C20 C21 1.345(5)
C20 H20 0.9500
C21 C22 1.448(4)
C21 H21 0.9500
C22 C26 1.429(5)
C22 C23 1.435(5)
C23 C24 1.407(5)
C23 H23 0.9500
C24 C25 1.420(5)
C24 H24 0.9500
C25 C26 1.417(5)
C25 H25 0.9500
C26 H26 0.9500
C27 C28 1.410(6)
C27 C31 1.412(6)
C27 H27 0.9500
C28 C29 1.424(5)
C28 H28 0.9500
C29 C30 1.404(5)
C29 H29 0.9500
C30 C31 1.423(5)
C30 H30 0.9500
C31 H31 0.9500
C32 C33 1.384(5)
C32 C37 1.388(5)
C33 C34 1.389(5)
C33 H33 0.9500
C34 C35 1.380(6)
C34 H34 0.9500
C35 C36 1.371(6)
C35 H35 0.9500
C36 C37 1.383(5)
C36 H36 0.9500
C37 H37 0.9500
C39 C40 1.504(6)
C39 H39A 0.9900
C39 H39B 0.9900
C40 H40A 0.9800
C40 H40B 0.9800
C40 H40C 0.9800
C41 C42 1.341(5)
C41 H41 0.9500
C42 C43 1.451(5)
C42 H42 0.9500
C43 C47 1.423(5)
C43 C44 1.436(5)
C44 C45 1.431(5)
C44 H44 0.9500
C45 C46 1.407(6)
C45 H45 0.9500
C46 C47 1.422(5)
C46 H46 0.9500
C47 H47 0.9500
C48 C52 1.391(6)
C48 C49 1.427(6)
C48 H48 0.9500
C49 C50 1.406(6)
C49 H49 0.9500
C50 C51 1.426(6)
C50 H50 0.9500
C51 C52 1.420(6)
C51 H51 0.9500
C52 H52 0.9500

loop_
_geom_torsion_atom_site_label_1
_geom_torsion_atom_site_label_2
_geom_torsion_atom_site_label_3
_geom_torsion_atom_site_label_4
_geom_torsion
C4 N1 C1 C2 -1.2(4)
B1 N1 C1 C2 172.1(3)
C4 N1 C1 C20 177.9(3)
B1 N1 C1 C20 -8.8(5)
N1 C1 C2 C3 0.3(4)
C20 C1 C2 C3 -178.7(3)
N1 C1 C2 C17 178.2(3)
C20 C1 C2 C17 -0.8(6)
C1 C2 C3 C4 0.7(4)
C17 C2 C3 C4 -177.4(3)
C1 C2 C3 C11 178.4(3)
C17 C2 C3 C11 0.3(6)
C1 N1 C4 C5 -176.3(3)
B1 N1 C4 C5 10.3(5)
C1 N1 C4 C3 1.6(4)
B1 N1 C4 C3 -171.8(3)
C2 C3 C4 N1 -1.4(4)
C11 C3 C4 N1 -179.0(3)
C2 C3 C4 C5 176.1(4)
C11 C3 C4 C5 -1.5(6)
N1 C4 C5 C6 -2.5(5)
C3 C4 C5 C6 -179.8(3)
N1 C4 C5 C10 172.9(3)
C3 C4 C5 C10 -4.5(6)
C9 N2 C6 C5 172.7(3)
B1 N2 C6 C5 -8.7(5)
C9 N2 C6 C7 -3.0(4)
B1 N2 C6 C7 175.6(3)
C4 C5 C6 N2 1.7(5)
C10 C5 C6 N2 -173.6(3)
C4 C5 C6 C7 176.3(3)
C10 C5 C6 C7 1.1(6)
N2 C6 C7 C8 3.0(4)
C5 C6 C7 C8 -172.1(4)
N2 C6 C7 C32 -176.1(3)
C5 C6 C7 C32 8.7(6)
C6 C7 C8 C9 -2.0(4)
C32 C7 C8 C9 177.2(3)
C6 C7 C8 C38 179.5(3)
C32 C7 C8 C38 -1.3(6)
C6 N2 C9 C8 1.7(4)
B1 N2 C9 C8 -176.8(3)
C6 N2 C9 C41 175.8(3)
B1 N2 C9 C41 -2.7(5)
C7 C8 C9 N2 0.2(4)
C38 C8 C9 N2 178.6(4)
C7 C8 C9 C41 -172.8(4)
C38 C8 C9 C41 5.6(7)
C2 C3 C11 C12 -61.4(5)
C4 C3 C11 C12 115.8(4)
C2 C3 C11 C16 117.1(4)
C4 C3 C11 C16 -65.7(5)
C16 C11 C12 C13 1.0(6)
C3 C11 C12 C13 179.5(4)
C11 C12 C13 C14 0.0(6)
C12 C13 C14 C15 -1.2(6)
C13 C14 C15 C16 1.4(6)
C14 C15 C16 C11 -0.3(6)
C12 C11 C16 C15 -0.9(6)
C3 C11 C16 C15 -179.4(3)
C18 O2 C17 O1 -8.3(5)
C18 O2 C17 C2 167.4(3)
C3 C2 C17 O1 117.9(4)
C1 C2 C17 O1 -59.8(6)
C3 C2 C17 O2 -57.7(4)
C1 C2 C17 O2 124.6(4)
C17 O2 C18 C19 -168.0(3)
N1 C1 C20 C21 171.3(3)
C2 C1 C20 C21 -9.9(6)
C1 C20 C21 C22 170.1(3)
C20 C21 C22 C26 -13.0(6)
C20 C21 C22 C23 -179.2(3)
C20 C21 C22 Fe1 -96.8(4)
C26 C22 C23 C24 0.2(4)
C21 C22 C23 C24 168.9(3)
Fe1 C22 C23 C24 59.6(2)
C26 C22 C23 Fe1 -59.4(2)
C21 C22 C23 Fe1 109.3(3)
C22 C23 C24 C25 -0.3(4)
Fe1 C23 C24 C25 58.8(2)
C22 C23 C24 Fe1 -59.1(2)
C23 C24 C25 C26 0.2(4)
Fe1 C24 C25 C26 59.2(2)
C23 C24 C25 Fe1 -59.0(2)
C24 C25 C26 C22 -0.1(4)
Fe1 C25 C26 C22 59.5(2)
C24 C25 C26 Fe1 -59.6(2)
C23 C22 C26 C25 -0.1(4)
C21 C22 C26 C25 -168.1(3)
Fe1 C22 C26 C25 -59.6(2)
C23 C22 C26 Fe1 59.5(2)
C21 C22 C26 Fe1 -108.5(4)
C31 C27 C28 C29 0.2(4)
Fe1 C27 C28 C29 -59.3(3)
C31 C27 C28 Fe1 59.5(3)
C27 C28 C29 C30 0.0(4)
Fe1 C28 C29 C30 -59.4(3)
C27 C28 C29 Fe1 59.3(3)
C28 C29 C30 C31 -0.2(4)
Fe1 C29 C30 C31 -59.9(3)
C28 C29 C30 Fe1 59.7(3)
C28 C27 C31 C30 -0.3(4)
Fe1 C27 C31 C30 59.6(3)
C28 C27 C31 Fe1 -59.9(3)
C29 C30 C31 C27 0.3(4)
Fe1 C30 C31 C27 -60.0(3)
C29 C30 C31 Fe1 60.3(3)
C8 C7 C32 C33 70.0(5)
C6 C7 C32 C33 -111.0(4)
C8 C7 C32 C37 -110.2(4)
C6 C7 C32 C37 68.8(5)
C37 C32 C33 C34 -0.3(6)
C7 C32 C33 C34 179.5(4)
C32 C33 C34 C35 0.7(6)
C33 C34 C35 C36 -0.4(6)
C34 C35 C36 C37 -0.3(6)
C35 C36 C37 C32 0.7(6)
C33 C32 C37 C36 -0.4(5)
C7 C32 C37 C36 179.8(3)
C39 O4 C38 O3 15.7(6)
C39 O4 C38 C8 -162.7(3)
C7 C8 C38 O3 -139.6(4)
C9 C8 C38 O3 42.2(7)
C7 C8 C38 O4 38.8(5)
C9 C8 C38 O4 -139.4(4)
C38 O4 C39 C40 -179.6(3)
N2 C9 C41 C42 161.0(4)
C8 C9 C41 C42 -26.6(7)
C9 C41 C42 C43 179.0(3)
C41 C42 C43 C47 4.0(6)
C41 C42 C43 C44 179.3(4)
C41 C42 C43 Fe2 92.0(4)
C47 C43 C44 C45 -0.9(4)
C42 C43 C44 C45 -177.1(3)
Fe2 C43 C44 C45 -59.9(2)
C47 C43 C44 Fe2 58.9(3)
C42 C43 C44 Fe2 -117.2(4)
C43 C44 C45 C46 1.0(4)
Fe2 C44 C45 C46 -58.8(3)
C43 C44 C45 Fe2 59.8(2)
C44 C45 C46 C47 -0.6(4)
Fe2 C45 C46 C47 -59.0(3)
C44 C45 C46 Fe2 58.3(3)
C45 C46 C47 C43 0.0(4)
Fe2 C46 C47 C43 -59.6(3)
C45 C46 C47 Fe2 59.6(3)
C44 C43 C47 C46 0.6(4)
C42 C43 C47 C46 176.6(4)
Fe2 C43 C47 C46 59.7(3)
C44 C43 C47 Fe2 -59.1(2)
C42 C43 C47 Fe2 116.9(4)
C52 C48 C49 C50 1.1(5)
Fe2 C48 C49 C50 60.2(3)
C52 C48 C49 Fe2 -59.0(3)
C48 C49 C50 C51 -0.8(5)
Fe2 C49 C50 C51 59.2(3)
C48 C49 C50 Fe2 -60.0(3)
C49 C50 C51 C52 0.1(5)
Fe2 C50 C51 C52 59.4(3)
C49 C50 C51 Fe2 -59.3(3)
C49 C48 C52 C51 -1.1(5)
Fe2 C48 C52 C51 -59.8(3)
C49 C48 C52 Fe2 58.7(3)
C50 C51 C52 C48 0.6(4)
Fe2 C51 C52 C48 60.2(3)
C50 C51 C52 Fe2 -59.5(3)
C9 N2 B1 F2 -47.7(4)
C6 N2 B1 F2 133.9(3)
C9 N2 B1 F1 74.3(4)
C6 N2 B1 F1 -104.1(4)
C9 N2 B1 N1 -167.8(3)
C6 N2 B1 N1 13.8(4)
C1 N1 B1 F2 52.9(4)
C4 N1 B1 F2 -134.9(3)
C1 N1 B1 F1 -68.3(4)
C4 N1 B1 F1 103.9(4)
C1 N1 B1 N2 173.1(3)
C4 N1 B1 N2 -14.7(4)
